data_4519522
loop_
_publ_author_name
'Orlando Ortiz'
'Mohan Raj Anthony Raj'
'Thierry Maris'
'St\'ephane K\'ena-Cohen'
'William G. Skene'

_publ_section_title
;
 Leveraging Intermolecular Contacts of Polymorphs for Tuning Solid-State
 Emission
;
_journal_name_full 'Crystal growth & Design'
_journal_page_first 1236
_journal_page_last 1243
_journal_paper_doi 10.1021/acs.cgd.5c01310
_journal_volume 26
_journal_year 2026
_chemical_absolute_configuration ad
_chemical_formula_moiety 'C24 H16 Br N3 S'
_chemical_formula_sum 'C24 H16 Br N3 S'
_chemical_formula_weight 458.37
_chemical_name_systematic 4-(7-bromo-2,1,3-benzothiadiazol-4-yl)-N,N-diphenylaniline
_space_group_crystal_system orthorhombic
_space_group_IT_number 33
_space_group_name_Hall 'P 2c -2n'
_space_group_name_H-M_alt 'P n a 21'
_atom_sites_solution_hydrogens geom
_atom_sites_solution_primary dual
_audit_creation_date 2025-03-16
_audit_creation_method
;FinalCif V149 by Daniel Kratzert, Freiburg 2025, 
https://dkratzert.de/finalcif.html
;
_cell_angle_alpha 90
_cell_angle_beta 90
_cell_angle_gamma 90
_cell_formula_units_Z 12
_cell_length_a 10.9741(5)
_cell_length_b 73.932(4)
_cell_length_c 7.3151(4)
_cell_measurement_reflns_used 9461
_cell_measurement_temperature 150
_cell_measurement_theta_max 60.585
_cell_measurement_theta_min 3.543
_cell_volume 5935.0(5)
_computing_cell_refinement
;
SAINT (2013) V8.41; Integration Software for Single Crystal Data.
Bruker AXS Inc., Madison, WI 53719-1173.
;
_computing_data_collection
;
APEX 4 (2022) Bruker AXS Inc., Madison, WI 53719-1173.
;
_computing_data_reduction
;
SAINT (2013) V8.41; Integration Software for Single Crystal Data.
Bruker AXS Inc., Madison, WI 53719-1173.
;
_computing_molecular_graphics 'Olex2 1.3 (Dolomanov et al., 2009)'
_computing_publication_material 'Olex2 1.3 (Dolomanov et al., 2009)'
_computing_structure_refinement 'XL  (Sheldrick, 2008)'
_computing_structure_solution 'XT  (Sheldrick, 2015)'
_diffrn_ambient_temperature 150
_diffrn_detector 'CMOS Area detector'
_diffrn_detector_area_resol_mean 10.42
_diffrn_detector_type 'Bruker CMOS Photon III '
_diffrn_measured_fraction_theta_full 0.997
_diffrn_measured_fraction_theta_max 0.987
_diffrn_measurement_device 'k-geometry diffractometer'
_diffrn_measurement_device_type 'Bruker Venture Metaljet'
_diffrn_measurement_method '\w and \f scans'
_diffrn_radiation_collimation 'Focusing mirrors'
_diffrn_radiation_monochromator 'Helios MX Mirror Optics'
_diffrn_radiation_probe x-ray
_diffrn_radiation_type 'Ga K\a'
_diffrn_radiation_wavelength 1.34139
_diffrn_reflns_av_R_equivalents 0.0440
_diffrn_reflns_av_unetI/netI 0.0337
_diffrn_reflns_Laue_measured_fraction_full 0.997
_diffrn_reflns_Laue_measured_fraction_max 0.987
_diffrn_reflns_limit_h_max 14
_diffrn_reflns_limit_h_min -11
_diffrn_reflns_limit_k_max 95
_diffrn_reflns_limit_k_min -93
_diffrn_reflns_limit_l_max 9
_diffrn_reflns_limit_l_min -8
_diffrn_reflns_number 75406
_diffrn_reflns_point_group_measured_fraction_full 0.964
_diffrn_reflns_point_group_measured_fraction_max 0.935
_diffrn_reflns_theta_full 53.594
_diffrn_reflns_theta_max 60.694
_diffrn_reflns_theta_min 1.040
_diffrn_source 'Metal Jet'
_diffrn_source_current 3.57
_diffrn_source_power 0.2488647
_diffrn_source_target Ga
_diffrn_source_type 'Gallium Liquid Metal Jet Source'
_diffrn_source_voltage 69.71
_exptl_absorpt_coefficient_mu 2.622
_exptl_absorpt_correction_T_max 0.2103
_exptl_absorpt_correction_T_min 0.1060
_exptl_absorpt_correction_type multi-scan
_exptl_absorpt_process_details
;
SADABS-2016/2 (Bruker,2016/2) was used for absorption correction.
wR2(int) was 0.1379 before and 0.0783 after correction.
The Ratio of minimum to maximum transmission is 0.5040.
The \l/2 correction factor is Not present.
;
_exptl_crystal_colour 'clear light orange'
_exptl_crystal_colour_lustre clear
_exptl_crystal_colour_modifier light
_exptl_crystal_colour_primary orange
_exptl_crystal_density_diffrn 1.539
_exptl_crystal_description plate
_exptl_crystal_F_000 2784
_exptl_crystal_size_max 0.2
_exptl_crystal_size_mid 0.1
_exptl_crystal_size_min 0.04
_refine_diff_density_max 0.413
_refine_diff_density_min -0.340
_refine_diff_density_rms 0.052
_refine_ls_abs_structure_details
;
 Refined as an inversion twin.
;
_refine_ls_abs_structure_Flack 0.067(13)
_refine_ls_extinction_coef .
_refine_ls_extinction_method none
_refine_ls_goodness_of_fit_ref 1.074
_refine_ls_hydrogen_treatment constr
_refine_ls_matrix_type full
_refine_ls_number_parameters 785
_refine_ls_number_reflns 12770
_refine_ls_number_restraints 1
_refine_ls_restrained_S_all 1.074
_refine_ls_R_factor_all 0.0260
_refine_ls_R_factor_gt 0.0248
_refine_ls_shift/su_max 0.006
_refine_ls_shift/su_mean 0.000
_refine_ls_structure_factor_coef Fsqd
_refine_ls_weighting_details 'w=1/[\s^2^(Fo^2^)+(0.0261P)^2^+1.8120P] where P=(Fo^2^+2Fc^2^)/3'
_refine_ls_weighting_scheme calc
_refine_ls_wR_factor_gt 0.0630
_refine_ls_wR_factor_ref 0.0635
_reflns_Friedel_coverage 0.755
_reflns_Friedel_fraction_full 0.924
_reflns_Friedel_fraction_max 0.873
_reflns_number_gt 12434
_reflns_number_total 12770
_reflns_threshold_expression 'I > 2\s(I)'
_cod_data_source_file sken967.cif
_cod_data_source_block sken967
_cod_database_code 4519522

loop_
_space_group_symop_id
_space_group_symop_operation_xyz
1 'x, y, z'
2 '-x, -y, z+1/2'
3 'x+1/2, -y+1/2, z'
4 '-x+1/2, y+1/2, z+1/2'

loop_
_atom_site_label
_atom_site_type_symbol
_atom_site_fract_x
_atom_site_fract_y
_atom_site_fract_z
_atom_site_U_iso_or_equiv
_atom_site_adp_type
_atom_site_occupancy
_atom_site_site_symmetry_order
_atom_site_calc_flag
_atom_site_refinement_flags_posn
_atom_site_refinement_flags_adp
_atom_site_refinement_flags_occupancy
_atom_site_disorder_assembly
_atom_site_disorder_group
Br1A Br 0.97564(3) 0.67469(2) 1.08642(5) 0.04080(8) Uani 1 1 d . . . . .
S1A S 0.81102(7) 0.65819(2) 0.49861(11) 0.03783(16) Uani 1 1 d . . . . .
N1A N 0.8282(2) 0.63679(3) 0.5331(4) 0.0356(5) Uani 1 1 d . . . . .
N2A N 0.8637(2) 0.66631(3) 0.6875(4) 0.0360(5) Uani 1 1 d . . . . .
N3A N 0.8549(2) 0.55021(3) 0.4236(4) 0.0370(5) Uani 1 1 d . . . . .
C1A C 0.8770(2) 0.63500(4) 0.7008(4) 0.0320(6) Uani 1 1 d . . . . .
C2A C 0.8957(2) 0.65203(4) 0.7908(4) 0.0314(5) Uani 1 1 d . . . . .
C3A C 0.9425(3) 0.65236(4) 0.9718(4) 0.0338(6) Uani 1 1 d . . . . .
C4A C 0.9654(2) 0.63628(4) 1.0570(5) 0.0363(6) Uani 1 1 d . . . . .
H4A H 0.992617 0.636295 1.180253 0.044 Uiso 1 1 calc R U . . .
C5A C 0.9493(3) 0.61955(4) 0.9648(4) 0.0363(6) Uani 1 1 d . . . . .
H5A H 0.968358 0.608705 1.028305 0.044 Uiso 1 1 calc R U . . .
C6A C 0.9076(3) 0.61829(4) 0.7881(4) 0.0321(5) Uani 1 1 d . . . . .
C7A C 0.8945(3) 0.60064(4) 0.6925(4) 0.0326(6) Uani 1 1 d . . . . .
C8A C 0.8523(2) 0.58543(4) 0.7858(4) 0.0318(5) Uani 1 1 d . . . . .
H8A H 0.831289 0.586427 0.911375 0.038 Uiso 1 1 calc R U . . .
C9A C 0.8403(2) 0.56887(4) 0.6983(4) 0.0327(6) Uani 1 1 d . . . . .
H9A H 0.811202 0.558697 0.764554 0.039 Uiso 1 1 calc R U . . .
C10A C 0.8704(3) 0.56702(4) 0.5154(4) 0.0347(6) Uani 1 1 d . . . . .
C11A C 0.9160(3) 0.58202(4) 0.4206(5) 0.0412(7) Uani 1 1 d . . . . .
H11A H 0.940423 0.580848 0.296621 0.049 Uiso 1 1 calc R U . . .
C12A C 0.9253(3) 0.59861(4) 0.5084(4) 0.0394(7) Uani 1 1 d . . . . .
H12A H 0.953326 0.608821 0.441628 0.047 Uiso 1 1 calc R U . . .
C13A C 0.8811(3) 0.53395(4) 0.5220(4) 0.0340(6) Uani 1 1 d . . . . .
C14A C 0.7992(3) 0.51952(4) 0.5268(4) 0.0389(7) Uani 1 1 d . . . . .
H14A H 0.723408 0.520370 0.464610 0.047 Uiso 1 1 calc R U . . .
C15A C 0.8287(3) 0.50387(4) 0.6229(4) 0.0425(7) Uani 1 1 d . . . . .
H15A H 0.774111 0.493897 0.621651 0.051 Uiso 1 1 calc R U . . .
C16A C 0.9362(3) 0.50266(4) 0.7200(5) 0.0466(8) Uani 1 1 d . . . . .
H16A H 0.954519 0.492097 0.788694 0.056 Uiso 1 1 calc R U . . .
C17A C 1.0170(3) 0.51705(4) 0.7159(5) 0.0451(7) Uani 1 1 d . . . . .
H17A H 1.091275 0.516295 0.782089 0.054 Uiso 1 1 calc R U . . .
C18A C 0.9906(3) 0.53259(4) 0.6162(4) 0.0382(6) Uani 1 1 d . . . . .
H18A H 1.047557 0.542262 0.612467 0.046 Uiso 1 1 calc R U . . .
C19A C 0.7806(3) 0.54923(4) 0.2652(4) 0.0321(6) Uani 1 1 d . . . . .
C20A C 0.6903(3) 0.56218(4) 0.2305(4) 0.0379(6) Uani 1 1 d . . . . .
H20A H 0.680650 0.572225 0.310268 0.045 Uiso 1 1 calc R U . . .
C21A C 0.6149(3) 0.56029(5) 0.0794(5) 0.0457(7) Uani 1 1 d . . . . .
H21A H 0.554238 0.569167 0.055855 0.055 Uiso 1 1 calc R U . . .
C22A C 0.6266(3) 0.54568(5) -0.0378(5) 0.0461(8) Uani 1 1 d . . . . .
H22A H 0.572753 0.544206 -0.138312 0.055 Uiso 1 1 calc R U . . .
C23A C 0.7185(3) 0.53327(4) -0.0054(5) 0.0414(7) Uani 1 1 d . . . . .
H23A H 0.728533 0.523325 -0.086214 0.050 Uiso 1 1 calc R U . . .
C24A C 0.7955(3) 0.53507(4) 0.1418(4) 0.0352(6) Uani 1 1 d . . . . .
H24A H 0.859343 0.526580 0.159475 0.042 Uiso 1 1 calc R U . . .
Br1B Br 0.63604(3) 0.67972(2) 1.05465(5) 0.03957(8) Uani 1 1 d . . . . .
S1B S 0.65169(7) 0.61748(2) 1.23422(11) 0.03900(16) Uani 1 1 d . . . . .
N1B N 0.5933(2) 0.61022(3) 1.0452(4) 0.0350(5) Uani 1 1 d . . . . .
N2B N 0.6563(2) 0.63904(3) 1.1948(4) 0.0366(5) Uani 1 1 d . . . . .
N3B N 0.3377(3) 0.56228(3) 0.3970(4) 0.0412(6) Uani 1 1 d . . . . .
C1B C 0.5743(2) 0.62481(4) 0.9388(4) 0.0313(5) Uani 1 1 d . . . . .
C2B C 0.6108(2) 0.64139(4) 1.0265(4) 0.0311(6) Uani 1 1 d . . . . .
C3B C 0.5937(2) 0.65815(4) 0.9346(4) 0.0327(6) Uani 1 1 d . . . . .
C4B C 0.5457(2) 0.65807(4) 0.7636(4) 0.0336(6) Uani 1 1 d . . . . .
H4B H 0.536361 0.669177 0.699855 0.040 Uiso 1 1 calc R U . . .
C5B C 0.5089(2) 0.64167(4) 0.6778(4) 0.0339(6) Uani 1 1 d . . . . .
H5B H 0.475295 0.642225 0.558252 0.041 Uiso 1 1 calc R U . . .
C6B C 0.5202(2) 0.62501(4) 0.7608(4) 0.0309(5) Uani 1 1 d . . . . .
C7B C 0.4723(2) 0.60845(4) 0.6731(4) 0.0304(5) Uani 1 1 d . . . . .
C8B C 0.3617(2) 0.60893(3) 0.5793(4) 0.0328(5) Uani 1 1 d . . . . .
H8B H 0.316825 0.619914 0.575115 0.039 Uiso 1 1 calc R U . . .
C9B C 0.3159(3) 0.59379(4) 0.4922(4) 0.0350(6) Uani 1 1 d . . . . .
H9B H 0.239398 0.594387 0.431691 0.042 Uiso 1 1 calc R U . . .
C10B C 0.3817(3) 0.57762(4) 0.4929(4) 0.0347(6) Uani 1 1 d . . . . .
C11B C 0.4915(3) 0.57695(4) 0.5894(5) 0.0358(6) Uani 1 1 d . . . . .
H11B H 0.536593 0.565994 0.592914 0.043 Uiso 1 1 calc R U . . .
C12B C 0.5351(2) 0.59198(4) 0.6794(4) 0.0334(5) Uani 1 1 d . . . . .
H12B H 0.608891 0.591147 0.746839 0.040 Uiso 1 1 calc R U . . .
C13B C 0.2707(3) 0.56468(4) 0.2335(4) 0.0336(6) Uani 1 1 d . . . . .
C14B C 0.1699(3) 0.55374(4) 0.1935(5) 0.0426(7) Uani 1 1 d . . . . .
H14B H 0.147002 0.544319 0.274946 0.051 Uiso 1 1 calc R U . . .
C15B C 0.1037(3) 0.55668(5) 0.0356(5) 0.0461(8) Uani 1 1 d . . . . .
H15B H 0.035628 0.549190 0.008982 0.055 Uiso 1 1 calc R U . . .
C16B C 0.1354(3) 0.57041(5) -0.0845(5) 0.0438(7) Uani 1 1 d . . . . .
H16B H 0.089452 0.572330 -0.192876 0.053 Uiso 1 1 calc R U . . .
C17B C 0.2344(3) 0.58127(4) -0.0449(4) 0.0392(6) Uani 1 1 d . . . . .
H17B H 0.256024 0.590810 -0.125685 0.047 Uiso 1 1 calc R U . . .
C18B C 0.3023(3) 0.57833(4) 0.1114(4) 0.0347(6) Uani 1 1 d . . . . .
H18B H 0.371202 0.585718 0.135839 0.042 Uiso 1 1 calc R U . . .
C19B C 0.3563(3) 0.54475(4) 0.4720(4) 0.0356(6) Uani 1 1 d . . . . .
C20B C 0.3370(3) 0.54162(4) 0.6561(5) 0.0391(6) Uani 1 1 d . . . . .
H20B H 0.312569 0.551281 0.733538 0.047 Uiso 1 1 calc R U . . .
C21B C 0.3532(3) 0.52443(5) 0.7282(6) 0.0521(9) Uani 1 1 d . . . . .
H21B H 0.342223 0.522470 0.855536 0.062 Uiso 1 1 calc R U . . .
C22B C 0.3848(4) 0.51025(5) 0.6173(6) 0.0562(10) Uani 1 1 d . . . . .
H22B H 0.393140 0.498417 0.666295 0.067 Uiso 1 1 calc R U . . .
C23B C 0.4045(3) 0.51335(5) 0.4345(6) 0.0519(9) Uani 1 1 d . . . . .
H23B H 0.427349 0.503558 0.357773 0.062 Uiso 1 1 calc R U . . .
C24B C 0.3915(3) 0.53053(4) 0.3593(5) 0.0461(7) Uani 1 1 d . . . . .
H24B H 0.406454 0.532519 0.232990 0.055 Uiso 1 1 calc R U . . .
Br1C Br 0.29482(3) 0.62949(2) 1.18187(6) 0.04711(9) Uani 1 1 d . . . . .
S1C S 0.35814(8) 0.69281(2) 1.27927(11) 0.04170(17) Uani 1 1 d . . . . .
N1C N 0.3169(2) 0.69844(3) 1.0751(4) 0.0356(5) Uani 1 1 d . . . . .
N2C N 0.3442(2) 0.67109(4) 1.2709(4) 0.0404(6) Uani 1 1 d . . . . .
N3C N 0.1242(2) 0.74318(3) 0.3678(4) 0.0331(5) Uani 1 1 d . . . . .
C1C C 0.2897(2) 0.68293(4) 0.9869(4) 0.0299(5) Uani 1 1 d . . . . .
C2C C 0.3064(2) 0.66733(4) 1.1010(4) 0.0337(6) Uani 1 1 d . . . . .
C3C C 0.2760(3) 0.65001(4) 1.0304(4) 0.0359(6) Uani 1 1 d . . . . .
C4C C 0.2334(3) 0.64859(4) 0.8575(4) 0.0354(6) Uani 1 1 d . . . . .
H4C H 0.213590 0.636991 0.810062 0.043 Uiso 1 1 calc R U . . .
C5C C 0.2176(3) 0.66414(4) 0.7452(4) 0.0332(6) Uani 1 1 d . . . . .
H5C H 0.188167 0.662528 0.624115 0.040 Uiso 1 1 calc R U . . .
C6C C 0.2431(2) 0.68146(4) 0.8043(4) 0.0304(5) Uani 1 1 d . . . . .
C7C C 0.2148(2) 0.69741(3) 0.6906(4) 0.0290(5) Uani 1 1 d . . . . .
C8C C 0.1084(2) 0.69767(3) 0.5843(4) 0.0319(5) Uani 1 1 d . . . . .
H8C H 0.056125 0.687429 0.585483 0.038 Uiso 1 1 calc R U . . .
C9C C 0.0778(2) 0.71244(4) 0.4777(4) 0.0319(6) Uani 1 1 d . . . . .
H9C H 0.004677 0.712281 0.408212 0.038 Uiso 1 1 calc R U . . .
C10C C 0.1541(2) 0.72764(4) 0.4719(4) 0.0292(5) Uani 1 1 d . . . . .
C11C C 0.2611(2) 0.72748(3) 0.5760(4) 0.0291(5) Uani 1 1 d . . . . .
H11C H 0.314862 0.737537 0.571543 0.035 Uiso 1 1 calc R U . . .
C12C C 0.2892(2) 0.71274(3) 0.6859(4) 0.0293(5) Uani 1 1 d . . . . .
H12C H 0.360559 0.713084 0.759393 0.035 Uiso 1 1 calc R U . . .
C13C C 0.0465(2) 0.74209(4) 0.2140(4) 0.0300(5) Uani 1 1 d . . . . .
C14C C -0.0400(2) 0.75568(4) 0.1805(4) 0.0341(6) Uani 1 1 d . . . . .
H14C H -0.045731 0.765774 0.260464 0.041 Uiso 1 1 calc R U . . .
C15C C -0.1171(3) 0.75439(4) 0.0309(4) 0.0379(6) Uani 1 1 d . . . . .
H15C H -0.174685 0.763720 0.008122 0.045 Uiso 1 1 calc R U . . .
C16C C -0.1112(3) 0.73969(4) -0.0856(4) 0.0387(7) Uani 1 1 d . . . . .
H16C H -0.166158 0.738682 -0.185433 0.046 Uiso 1 1 calc R U . . .
C17C C -0.0236(3) 0.72636(4) -0.0550(4) 0.0371(6) Uani 1 1 d . . . . .
H17C H -0.017797 0.716333 -0.135690 0.044 Uiso 1 1 calc R U . . .
C18C C 0.0546(2) 0.72768(4) 0.0922(4) 0.0332(5) Uani 1 1 d . . . . .
H18C H 0.114801 0.718632 0.110568 0.040 Uiso 1 1 calc R U . . .
C19C C 0.1475(2) 0.76052(4) 0.4478(4) 0.0314(6) Uani 1 1 d . . . . .
C20C C 0.1079(3) 0.76424(4) 0.6243(4) 0.0334(6) Uani 1 1 d . . . . .
H20C H 0.065059 0.755273 0.691592 0.040 Uiso 1 1 calc R U . . .
C21C C 0.1307(3) 0.78102(4) 0.7029(5) 0.0393(7) Uani 1 1 d . . . . .
H21C H 0.103799 0.783507 0.823720 0.047 Uiso 1 1 calc R U . . .
C22C C 0.1931(3) 0.79415(4) 0.6040(5) 0.0418(7) Uani 1 1 d . . . . .
H22C H 0.209196 0.805627 0.657293 0.050 Uiso 1 1 calc R U . . .
C23C C 0.2315(3) 0.79045(4) 0.4281(5) 0.0415(7) Uani 1 1 d . . . . .
H23C H 0.273594 0.799494 0.360807 0.050 Uiso 1 1 calc R U . . .
C24C C 0.2095(3) 0.77369(4) 0.3476(5) 0.0372(6) Uani 1 1 d . . . . .
H24C H 0.236267 0.771263 0.226565 0.045 Uiso 1 1 calc R U . . .

loop_
_atom_site_aniso_label
_atom_site_aniso_U_11
_atom_site_aniso_U_22
_atom_site_aniso_U_33
_atom_site_aniso_U_23
_atom_site_aniso_U_13
_atom_site_aniso_U_12
Br1A 0.03958(14) 0.03560(14) 0.04721(19) -0.01286(14) 0.00626(14) -0.00583(11)
S1A 0.0480(4) 0.0276(3) 0.0379(4) 0.0044(3) 0.0014(3) 0.0016(3)
N1A 0.0442(12) 0.0263(10) 0.0363(14) 0.0038(10) -0.0001(11) -0.0004(9)
N2A 0.0382(12) 0.0279(11) 0.0419(14) 0.0007(10) 0.0056(11) -0.0009(9)
N3A 0.0520(14) 0.0242(11) 0.0348(13) -0.0004(10) -0.0111(11) 0.0012(10)
C1A 0.0331(13) 0.0279(12) 0.0351(15) -0.0001(11) -0.0001(11) -0.0019(10)
C2A 0.0299(12) 0.0269(12) 0.0373(15) -0.0010(11) 0.0047(11) -0.0019(10)
C3A 0.0331(13) 0.0309(13) 0.0372(15) -0.0068(11) 0.0028(11) -0.0035(10)
C4A 0.0392(14) 0.0360(13) 0.0337(16) -0.0035(12) -0.0030(13) -0.0033(11)
C5A 0.0406(14) 0.0301(13) 0.0382(16) 0.0024(12) -0.0027(12) -0.0019(11)
C6A 0.0342(13) 0.0282(12) 0.0339(14) 0.0003(11) 0.0012(11) -0.0024(10)
C7A 0.0361(13) 0.0251(11) 0.0368(15) 0.0003(11) -0.0030(12) 0.0000(10)
C8A 0.0349(13) 0.0289(13) 0.0318(14) 0.0026(11) -0.0030(11) 0.0010(10)
C9A 0.0338(12) 0.0263(12) 0.0380(16) 0.0038(11) -0.0036(12) -0.0016(10)
C10A 0.0406(14) 0.0243(12) 0.0394(17) -0.0004(11) -0.0068(12) 0.0016(10)
C11A 0.0586(19) 0.0318(14) 0.0332(15) 0.0005(12) -0.0007(14) -0.0013(13)
C12A 0.0545(18) 0.0265(13) 0.0372(16) 0.0041(11) 0.0024(13) -0.0038(12)
C13A 0.0475(15) 0.0235(11) 0.0311(15) -0.0002(10) -0.0030(12) 0.0046(10)
C14A 0.0485(16) 0.0318(14) 0.0365(17) -0.0016(12) -0.0028(13) -0.0020(11)
C15A 0.0634(19) 0.0280(13) 0.0360(17) -0.0014(11) 0.0059(14) -0.0035(13)
C16A 0.073(2) 0.0306(14) 0.0365(17) 0.0057(12) 0.0037(15) 0.0139(14)
C17A 0.0528(18) 0.0414(16) 0.0411(18) 0.0013(14) -0.0049(14) 0.0121(13)
C18A 0.0438(15) 0.0328(13) 0.0380(17) -0.0012(12) -0.0037(12) 0.0030(11)
C19A 0.0356(13) 0.0280(12) 0.0327(15) 0.0028(11) -0.0006(11) -0.0013(10)
C20A 0.0401(15) 0.0354(14) 0.0381(17) 0.0023(12) 0.0023(12) 0.0063(11)
C21A 0.0361(14) 0.0529(17) 0.0482(19) 0.0125(17) -0.0017(15) 0.0050(12)
C22A 0.0453(17) 0.0537(19) 0.0393(18) 0.0110(15) -0.0090(14) -0.0152(14)
C23A 0.0560(18) 0.0355(15) 0.0325(16) 0.0023(12) -0.0010(13) -0.0118(13)
C24A 0.0425(14) 0.0294(13) 0.0337(16) 0.0013(11) 0.0003(11) -0.0015(11)
Br1B 0.04143(15) 0.02876(13) 0.04854(19) -0.00298(13) -0.00528(14) -0.00419(10)
S1B 0.0504(4) 0.0327(3) 0.0339(4) 0.0024(3) -0.0077(3) -0.0011(3)
N1B 0.0408(12) 0.0304(11) 0.0339(13) 0.0014(10) -0.0021(10) 0.0001(9)
N2B 0.0414(12) 0.0315(11) 0.0369(14) 0.0001(11) -0.0050(11) -0.0013(9)
N3B 0.0633(16) 0.0267(12) 0.0335(14) 0.0002(10) -0.0124(12) -0.0002(11)
C1B 0.0329(13) 0.0291(12) 0.0319(14) 0.0005(11) 0.0005(11) 0.0006(10)
C2B 0.0290(12) 0.0305(12) 0.0337(15) 0.0000(11) -0.0004(10) -0.0014(9)
C3B 0.0318(13) 0.0266(12) 0.0398(16) -0.0001(11) 0.0017(11) -0.0015(10)
C4B 0.0339(13) 0.0284(12) 0.0386(16) 0.0064(11) 0.0013(12) -0.0019(10)
C5B 0.0357(13) 0.0336(13) 0.0323(14) 0.0024(12) -0.0002(12) -0.0003(10)
C6B 0.0335(13) 0.0294(12) 0.0297(14) -0.0008(11) 0.0013(11) 0.0001(10)
C7B 0.0377(13) 0.0282(12) 0.0254(13) -0.0018(11) -0.0020(11) 0.0010(10)
C8B 0.0429(14) 0.0271(11) 0.0284(14) -0.0010(11) -0.0041(12) 0.0053(10)
C9B 0.0427(15) 0.0329(13) 0.0292(14) -0.0006(11) -0.0084(12) 0.0019(11)
C10B 0.0511(16) 0.0273(13) 0.0258(14) -0.0003(10) -0.0052(12) -0.0009(11)
C11B 0.0442(14) 0.0291(12) 0.0342(15) -0.0003(12) -0.0017(13) 0.0052(10)
C12B 0.0357(13) 0.0323(13) 0.0321(14) 0.0007(12) -0.0015(12) 0.0030(10)
C13B 0.0432(15) 0.0309(13) 0.0268(14) -0.0035(11) -0.0035(11) 0.0002(11)
C14B 0.0467(16) 0.0413(15) 0.0396(17) -0.0042(14) 0.0048(14) -0.0086(13)
C15B 0.0362(14) 0.0568(18) 0.0453(19) -0.0126(16) -0.0016(13) -0.0054(13)
C16B 0.0409(16) 0.0552(19) 0.0352(17) -0.0068(14) -0.0076(13) 0.0091(14)
C17B 0.0461(16) 0.0404(15) 0.0311(15) -0.0014(12) -0.0020(12) 0.0080(13)
C18B 0.0415(14) 0.0306(13) 0.0321(15) -0.0020(11) -0.0039(11) 0.0003(10)
C19B 0.0410(15) 0.0268(13) 0.0391(16) 0.0008(11) -0.0034(12) -0.0012(11)
C20B 0.0417(15) 0.0383(15) 0.0373(16) 0.0007(13) -0.0028(13) -0.0035(12)
C21B 0.062(2) 0.0465(18) 0.047(2) 0.0149(16) -0.0129(16) -0.0177(16)
C22B 0.064(2) 0.0308(15) 0.074(3) 0.0113(16) -0.0231(19) -0.0077(14)
C23B 0.0525(19) 0.0300(15) 0.073(3) -0.0060(16) -0.0009(18) 0.0021(14)
C24B 0.0574(19) 0.0343(15) 0.0466(19) -0.0052(14) 0.0025(15) -0.0020(14)
Br1C 0.05030(18) 0.03672(15) 0.0543(2) 0.01998(15) 0.00521(16) 0.00694(13)
S1C 0.0540(4) 0.0416(4) 0.0295(4) 0.0003(3) -0.0018(3) 0.0089(3)
N1C 0.0423(12) 0.0340(11) 0.0306(12) 0.0002(11) 0.0013(11) 0.0069(9)
N2C 0.0468(14) 0.0402(13) 0.0342(14) 0.0071(11) 0.0032(11) 0.0086(11)
N3C 0.0418(12) 0.0246(10) 0.0329(13) 0.0026(9) -0.0086(10) 0.0001(9)
C1C 0.0307(12) 0.0307(13) 0.0283(14) 0.0009(11) 0.0042(10) 0.0033(10)
C2C 0.0345(13) 0.0348(13) 0.0319(15) 0.0052(12) 0.0038(11) 0.0068(10)
C3C 0.0356(13) 0.0301(13) 0.0422(17) 0.0098(12) 0.0067(11) 0.0052(10)
C4C 0.0374(14) 0.0263(12) 0.0426(17) 0.0040(12) 0.0073(12) 0.0020(11)
C5C 0.0387(14) 0.0296(13) 0.0313(14) 0.0025(11) 0.0047(11) 0.0005(10)
C6C 0.0309(13) 0.0293(12) 0.0310(14) 0.0036(10) 0.0036(11) 0.0019(10)
C7C 0.0322(12) 0.0270(11) 0.0278(13) 0.0008(11) 0.0020(10) 0.0015(9)
C8C 0.0330(12) 0.0289(11) 0.0339(14) 0.0015(12) -0.0022(11) -0.0034(9)
C9C 0.0314(13) 0.0308(13) 0.0335(14) 0.0021(11) -0.0043(11) -0.0024(10)
C10C 0.0353(13) 0.0258(12) 0.0266(13) 0.0002(10) -0.0022(10) 0.0009(10)
C11C 0.0337(12) 0.0239(10) 0.0297(13) -0.0007(11) -0.0018(11) -0.0018(9)
C12C 0.0317(12) 0.0278(11) 0.0283(13) 0.0004(11) -0.0032(11) 0.0004(9)
C13C 0.0325(12) 0.0278(12) 0.0298(14) 0.0040(10) -0.0009(10) -0.0003(10)
C14C 0.0367(13) 0.0296(12) 0.0359(15) 0.0030(12) -0.0002(12) 0.0044(10)
C15C 0.0348(13) 0.0380(14) 0.0408(17) 0.0112(13) -0.0024(12) 0.0028(11)
C16C 0.0372(14) 0.0453(16) 0.0336(16) 0.0079(13) -0.0074(12) -0.0059(12)
C17C 0.0445(16) 0.0360(14) 0.0307(15) -0.0002(12) -0.0028(12) -0.0032(12)
C18C 0.0362(13) 0.0301(12) 0.0332(14) 0.0025(11) -0.0032(12) 0.0024(9)
C19C 0.0323(13) 0.0238(12) 0.0382(16) 0.0021(11) -0.0052(11) 0.0011(10)
C20C 0.0332(13) 0.0293(13) 0.0376(16) 0.0003(11) -0.0030(11) -0.0017(10)
C21C 0.0407(15) 0.0339(14) 0.0434(18) -0.0074(13) -0.0032(13) 0.0033(11)
C22C 0.0420(15) 0.0251(12) 0.058(2) -0.0058(13) -0.0086(14) -0.0005(10)
C23C 0.0378(15) 0.0277(13) 0.059(2) 0.0062(14) -0.0018(14) -0.0015(11)
C24C 0.0408(15) 0.0313(14) 0.0395(17) 0.0042(12) 0.0007(12) 0.0031(11)

loop_
_atom_type_symbol
_atom_type_description
_atom_type_scat_dispersion_real
_atom_type_scat_dispersion_imag
_atom_type_scat_source
C C 0.0137 0.0067 'International Tables Vol C Tables 4.2.6.8 and 6.1.1.4'
H H 0.0000 0.0000 'International Tables Vol C Tables 4.2.6.8 and 6.1.1.4'
N N 0.0241 0.0134 'International Tables Vol C Tables 4.2.6.8 and 6.1.1.4'
S S 0.2925 0.4295 'International Tables Vol C Tables 4.2.6.8 and 6.1.1.4'
Br Br -0.9338 1.0006 'International Tables Vol C Tables 4.2.6.8 and 6.1.1.4'

loop_
_geom_angle_atom_site_label_1
_geom_angle_atom_site_label_2
_geom_angle_atom_site_label_3
_geom_angle
_geom_angle_site_symmetry_1
_geom_angle_site_symmetry_3
N1A S1A N2A 100.89(13) . .
C1A N1A S1A 106.6(2) . .
C2A N2A S1A 106.4(2) . .
C10A N3A C13A 118.2(2) . .
C19A N3A C10A 119.9(2) . .
C19A N3A C13A 118.9(2) . .
N1A C1A C2A 112.9(2) . .
N1A C1A C6A 125.8(3) . .
C6A C1A C2A 121.3(3) . .
N2A C2A C1A 113.1(3) . .
N2A C2A C3A 127.2(3) . .
C3A C2A C1A 119.6(3) . .
C2A C3A Br1A 119.9(2) . .
C4A C3A Br1A 121.5(2) . .
C4A C3A C2A 118.5(3) . .
C3A C4A H4A 119.4 . .
C3A C4A C5A 121.2(3) . .
C5A C4A H4A 119.4 . .
C4A C5A H5A 118.4 . .
C6A C5A C4A 123.2(3) . .
C6A C5A H5A 118.4 . .
C1A C6A C7A 121.7(3) . .
C5A C6A C1A 116.0(3) . .
C5A C6A C7A 122.3(3) . .
C8A C7A C6A 120.6(3) . .
C8A C7A C12A 117.8(3) . .
C12A C7A C6A 121.6(3) . .
C7A C8A H8A 119.4 . .
C9A C8A C7A 121.1(3) . .
C9A C8A H8A 119.4 . .
C8A C9A H9A 119.7 . .
C10A C9A C8A 120.7(3) . .
C10A C9A H9A 119.7 . .
C9A C10A N3A 120.9(3) . .
C9A C10A C11A 119.0(3) . .
C11A C10A N3A 120.1(3) . .
C10A C11A H11A 120.1 . .
C12A C11A C10A 119.8(3) . .
C12A C11A H11A 120.1 . .
C7A C12A H12A 119.2 . .
C11A C12A C7A 121.5(3) . .
C11A C12A H12A 119.2 . .
C14A C13A N3A 121.8(3) . .
C18A C13A N3A 118.9(3) . .
C18A C13A C14A 119.3(3) . .
C13A C14A H14A 120.0 . .
C15A C14A C13A 119.9(3) . .
C15A C14A H14A 120.0 . .
C14A C15A H15A 119.6 . .
C16A C15A C14A 120.9(3) . .
C16A C15A H15A 119.6 . .
C15A C16A H16A 120.5 . .
C15A C16A C17A 119.1(3) . .
C17A C16A H16A 120.5 . .
C16A C17A H17A 119.6 . .
C16A C17A C18A 120.8(3) . .
C18A C17A H17A 119.6 . .
C13A C18A C17A 120.0(3) . .
C13A C18A H18A 120.0 . .
C17A C18A H18A 120.0 . .
C20A C19A N3A 121.3(3) . .
C24A C19A N3A 120.0(3) . .
C24A C19A C20A 118.7(3) . .
C19A C20A H20A 120.1 . .
C21A C20A C19A 119.8(3) . .
C21A C20A H20A 120.1 . .
C20A C21A H21A 119.5 . .
C22A C21A C20A 121.0(3) . .
C22A C21A H21A 119.5 . .
C21A C22A H22A 120.7 . .
C23A C22A C21A 118.6(3) . .
C23A C22A H22A 120.7 . .
C22A C23A H23A 119.4 . .
C24A C23A C22A 121.2(3) . .
C24A C23A H23A 119.4 . .
C19A C24A H24A 119.7 . .
C23A C24A C19A 120.6(3) . .
C23A C24A H24A 119.7 . .
N1B S1B N2B 100.75(13) . .
C1B N1B S1B 106.86(19) . .
C2B N2B S1B 106.2(2) . .
C10B N3B C19B 119.3(3) . .
C13B N3B C10B 119.7(2) . .
C13B N3B C19B 121.0(2) . .
N1B C1B C2B 112.4(3) . .
N1B C1B C6B 126.8(3) . .
C6B C1B C2B 120.8(3) . .
N2B C2B C1B 113.7(2) . .
N2B C2B C3B 126.6(3) . .
C3B C2B C1B 119.6(3) . .
C2B C3B Br1B 119.0(2) . .
C4B C3B Br1B 122.1(2) . .
C4B C3B C2B 118.9(3) . .
C3B C4B H4B 119.3 . .
C3B C4B C5B 121.3(3) . .
C5B C4B H4B 119.3 . .
C4B C5B H5B 118.6 . .
C6B C5B C4B 122.8(3) . .
C6B C5B H5B 118.6 . .
C1B C6B C7B 122.2(2) . .
C5B C6B C1B 116.6(3) . .
C5B C6B C7B 121.1(3) . .
C8B C7B C6B 120.1(2) . .
C8B C7B C12B 117.8(2) . .
C12B C7B C6B 122.1(2) . .
C7B C8B H8B 119.3 . .
C9B C8B C7B 121.5(2) . .
C9B C8B H8B 119.3 . .
C8B C9B H9B 119.9 . .
C8B C9B C10B 120.2(3) . .
C10B C9B H9B 119.9 . .
C9B C10B N3B 120.4(3) . .
C9B C10B C11B 118.5(3) . .
C11B C10B N3B 121.0(3) . .
C10B C11B H11B 119.6 . .
C12B C11B C10B 120.9(3) . .
C12B C11B H11B 119.6 . .
C7B C12B H12B 119.5 . .
C11B C12B C7B 121.0(3) . .
C11B C12B H12B 119.5 . .
C14B C13B N3B 121.0(3) . .
C18B C13B N3B 120.3(3) . .
C18B C13B C14B 118.8(3) . .
C13B C14B H14B 120.0 . .
C15B C14B C13B 119.9(3) . .
C15B C14B H14B 120.0 . .
C14B C15B H15B 119.6 . .
C14B C15B C16B 120.9(3) . .
C16B C15B H15B 119.6 . .
C15B C16B H16B 120.3 . .
C17B C16B C15B 119.3(3) . .
C17B C16B H16B 120.3 . .
C16B C17B H17B 119.8 . .
C18B C17B C16B 120.4(3) . .
C18B C17B H17B 119.8 . .
C13B C18B H18B 119.6 . .
C17B C18B C13B 120.8(3) . .
C17B C18B H18B 119.6 . .
C20B C19B N3B 120.4(3) . .
C20B C19B C24B 119.6(3) . .
C24B C19B N3B 120.0(3) . .
C19B C20B H20B 119.9 . .
C19B C20B C21B 120.3(3) . .
C21B C20B H20B 119.9 . .
C20B C21B H21B 119.7 . .
C22B C21B C20B 120.5(4) . .
C22B C21B H21B 119.7 . .
C21B C22B H22B 120.4 . .
C21B C22B C23B 119.3(3) . .
C23B C22B H22B 120.4 . .
C22B C23B H23B 119.3 . .
C22B C23B C24B 121.4(4) . .
C24B C23B H23B 119.3 . .
C19B C24B C23B 119.0(4) . .
C19B C24B H24B 120.5 . .
C23B C24B H24B 120.5 . .
N2C S1C N1C 101.23(14) . .
C1C N1C S1C 106.6(2) . .
C2C N2C S1C 105.7(2) . .
C10C N3C C19C 117.7(2) . .
C13C N3C C10C 121.4(2) . .
C13C N3C C19C 118.9(2) . .
N1C C1C C2C 112.1(3) . .
N1C C1C C6C 126.1(3) . .
C6C C1C C2C 121.8(3) . .
N2C C2C C1C 114.4(3) . .
N2C C2C C3C 126.7(3) . .
C3C C2C C1C 118.9(3) . .
C2C C3C Br1C 119.0(2) . .
C4C C3C Br1C 121.6(2) . .
C4C C3C C2C 119.4(3) . .
C3C C4C H4C 119.4 . .
C3C C4C C5C 121.2(3) . .
C5C C4C H4C 119.4 . .
C4C C5C H5C 118.5 . .
C6C C5C C4C 122.9(3) . .
C6C C5C H5C 118.5 . .
C1C C6C C7C 122.6(3) . .
C5C C6C C1C 115.8(3) . .
C5C C6C C7C 121.4(3) . .
C8C C7C C6C 119.9(2) . .
C12C C7C C6C 122.6(3) . .
C12C C7C C8C 117.5(2) . .
C7C C8C H8C 119.1 . .
C9C C8C C7C 121.7(2) . .
C9C C8C H8C 119.2 . .
C8C C9C H9C 119.8 . .
C8C C9C C10C 120.3(3) . .
C10C C9C H9C 119.8 . .
C9C C10C N3C 121.9(2) . .
C11C C10C N3C 119.6(2) . .
C11C C10C C9C 118.5(2) . .
C10C C11C H11C 119.7 . .
C12C C11C C10C 120.5(2) . .
C12C C11C H11C 119.7 . .
C7C C12C H12C 119.3 . .
C11C C12C C7C 121.4(2) . .
C11C C12C H12C 119.3 . .
C14C C13C N3C 120.4(3) . .
C18C C13C N3C 121.0(2) . .
C18C C13C C14C 118.7(3) . .
C13C C14C H14C 120.0 . .
C15C C14C C13C 120.1(3) . .
C15C C14C H14C 120.0 . .
C14C C15C H15C 119.6 . .
C16C C15C C14C 120.8(3) . .
C16C C15C H15C 119.6 . .
C15C C16C H16C 120.4 . .
C15C C16C C17C 119.3(3) . .
C17C C16C H16C 120.4 . .
C16C C17C H17C 119.9 . .
C18C C17C C16C 120.3(3) . .
C18C C17C H17C 119.9 . .
C13C C18C H18C 119.5 . .
C17C C18C C13C 120.9(3) . .
C17C C18C H18C 119.5 . .
C20C C19C N3C 120.0(3) . .
C20C C19C C24C 120.1(3) . .
C24C C19C N3C 119.8(3) . .
C19C C20C H20C 119.9 . .
C21C C20C C19C 120.3(3) . .
C21C C20C H20C 119.9 . .
C20C C21C H21C 120.1 . .
C20C C21C C22C 119.8(3) . .
C22C C21C H21C 120.1 . .
C21C C22C H22C 120.1 . .
C23C C22C C21C 119.7(3) . .
C23C C22C H22C 120.1 . .
C22C C23C H23C 119.4 . .
C22C C23C C24C 121.1(3) . .
C24C C23C H23C 119.4 . .
C19C C24C H24C 120.5 . .
C23C C24C C19C 118.9(3) . .
C23C C24C H24C 120.5 . .

loop_
_geom_bond_atom_site_label_1
_geom_bond_atom_site_label_2
_geom_bond_distance
_geom_bond_site_symmetry_2
Br1A C3A 1.887(3) .
S1A N1A 1.613(2) .
S1A N2A 1.613(3) .
N1A C1A 1.345(4) .
N2A C2A 1.345(4) .
N3A C10A 1.423(4) .
N3A C13A 1.430(3) .
N3A C19A 1.419(4) .
C1A C2A 1.435(4) .
C1A C6A 1.431(4) .
C2A C3A 1.420(4) .
C3A C4A 1.365(4) .
C4A H4A 0.9500 .
C4A C5A 1.420(4) .
C5A H5A 0.9500 .
C5A C6A 1.374(4) .
C6A C7A 1.487(4) .
C7A C8A 1.394(4) .
C7A C12A 1.397(4) .
C8A H8A 0.9500 .
C8A C9A 1.388(4) .
C9A H9A 0.9500 .
C9A C10A 1.385(5) .
C10A C11A 1.400(4) .
C11A H11A 0.9500 .
C11A C12A 1.388(4) .
C12A H12A 0.9500 .
C13A C14A 1.396(4) .
C13A C18A 1.390(4) .
C14A H14A 0.9500 .
C14A C15A 1.392(4) .
C15A H15A 0.9500 .
C15A C16A 1.380(5) .
C16A H16A 0.9500 .
C16A C17A 1.385(5) .
C17A H17A 0.9500 .
C17A C18A 1.391(4) .
C18A H18A 0.9500 .
C19A C20A 1.401(4) .
C19A C24A 1.392(4) .
C20A H20A 0.9500 .
C20A C21A 1.388(5) .
C21A H21A 0.9500 .
C21A C22A 1.385(5) .
C22A H22A 0.9500 .
C22A C23A 1.383(5) .
C23A H23A 0.9500 .
C23A C24A 1.375(4) .
C24A H24A 0.9500 .
Br1B C3B 1.879(3) .
S1B N1B 1.615(3) .
S1B N2B 1.621(2) .
N1B C1B 1.346(4) .
N2B C2B 1.339(4) .
N3B C10B 1.418(4) .
N3B C13B 1.415(4) .
N3B C19B 1.422(4) .
C1B C2B 1.440(4) .
C1B C6B 1.432(4) .
C2B C3B 1.423(4) .
C3B C4B 1.357(4) .
C4B H4B 0.9500 .
C4B C5B 1.423(4) .
C5B H5B 0.9500 .
C5B C6B 1.379(4) .
C6B C7B 1.479(4) .
C7B C8B 1.395(4) .
C7B C12B 1.400(4) .
C8B H8B 0.9500 .
C8B C9B 1.383(4) .
C9B H9B 0.9500 .
C9B C10B 1.397(4) .
C10B C11B 1.397(4) .
C11B H11B 0.9500 .
C11B C12B 1.377(4) .
C12B H12B 0.9500 .
C13B C14B 1.402(4) .
C13B C18B 1.392(4) .
C14B H14B 0.9500 .
C14B C15B 1.381(5) .
C15B H15B 0.9500 .
C15B C16B 1.387(5) .
C16B H16B 0.9500 .
C16B C17B 1.382(5) .
C17B H17B 0.9500 .
C17B C18B 1.382(4) .
C18B H18B 0.9500 .
C19B C20B 1.383(5) .
C19B C24B 1.390(4) .
C20B H20B 0.9500 .
C20B C21B 1.388(5) .
C21B H21B 0.9500 .
C21B C22B 1.370(6) .
C22B H22B 0.9500 .
C22B C23B 1.374(6) .
C23B H23B 0.9500 .
C23B C24B 1.391(5) .
C24B H24B 0.9500 .
Br1C C3C 1.890(3) .
S1C N1C 1.615(3) .
S1C N2C 1.614(3) .
N1C C1C 1.349(4) .
N2C C2C 1.339(4) .
N3C C10C 1.416(3) .
N3C C13C 1.414(4) .
N3C C19C 1.432(3) .
C1C C2C 1.436(4) .
C1C C6C 1.434(4) .
C2C C3C 1.421(4) .
C3C C4C 1.353(5) .
C4C H4C 0.9500 .
C4C C5C 1.424(4) .
C5C H5C 0.9500 .
C5C C6C 1.380(4) .
C6C C7C 1.476(4) .
C7C C8C 1.403(4) .
C7C C12C 1.397(4) .
C8C H8C 0.9500 .
C8C C9C 1.383(4) .
C9C H9C 0.9500 .
C9C C10C 1.402(4) .
C10C C11C 1.400(4) .
C11C H11C 0.9500 .
C11C C12C 1.389(4) .
C12C H12C 0.9500 .
C13C C14C 1.404(4) .
C13C C18C 1.391(4) .
C14C H14C 0.9500 .
C14C C15C 1.387(4) .
C15C H15C 0.9500 .
C15C C16C 1.383(5) .
C16C H16C 0.9500 .
C16C C17C 1.395(4) .
C17C H17C 0.9500 .
C17C C18C 1.380(4) .
C18C H18C 0.9500 .
C19C C20C 1.390(4) .
C19C C24C 1.396(4) .
C20C H20C 0.9500 .
C20C C21C 1.390(4) .
C21C H21C 0.9500 .
C21C C22C 1.391(5) .
C22C H22C 0.9500 .
C22C C23C 1.382(5) .
C23C H23C 0.9500 .
C23C C24C 1.393(4) .
C24C H24C 0.9500 .

loop_
_geom_hbond_atom_site_label_D
_geom_hbond_atom_site_label_H
_geom_hbond_atom_site_label_A
_geom_hbond_distance_DH
_geom_hbond_distance_HA
_geom_hbond_distance_DA
_geom_hbond_angle_DHA
_geom_hbond_site_symmetry_A
_geom_hbond_publ_flag
C18C H18C N1C 0.95 2.69 3.602(3) 162.2 1_554 yes

loop_
_geom_torsion_atom_site_label_1
_geom_torsion_atom_site_label_2
_geom_torsion_atom_site_label_3
_geom_torsion_atom_site_label_4
_geom_torsion
_geom_torsion_site_symmetry_1
_geom_torsion_site_symmetry_2
_geom_torsion_site_symmetry_3
_geom_torsion_site_symmetry_4
Br1A C3A C4A C5A -175.0(2) . . . .
S1A N1A C1A C2A 0.7(3) . . . .
S1A N1A C1A C6A 179.9(2) . . . .
S1A N2A C2A C1A 1.8(3) . . . .
S1A N2A C2A C3A -177.4(2) . . . .
N1A S1A N2A C2A -1.3(2) . . . .
N1A C1A C2A N2A -1.7(3) . . . .
N1A C1A C2A C3A 177.6(2) . . . .
N1A C1A C6A C5A -175.9(3) . . . .
N1A C1A C6A C7A 4.0(4) . . . .
N2A S1A N1A C1A 0.4(2) . . . .
N2A C2A C3A Br1A -4.2(4) . . . .
N2A C2A C3A C4A 177.5(3) . . . .
N3A C10A C11A C12A 176.9(3) . . . .
N3A C13A C14A C15A 179.4(3) . . . .
N3A C13A C18A C17A 178.7(3) . . . .
N3A C19A C20A C21A -176.6(3) . . . .
N3A C19A C24A C23A 175.4(3) . . . .
C1A C2A C3A Br1A 176.6(2) . . . .
C1A C2A C3A C4A -1.7(4) . . . .
C1A C6A C7A C8A -141.0(3) . . . .
C1A C6A C7A C12A 39.8(4) . . . .
C2A C1A C6A C5A 3.2(4) . . . .
C2A C1A C6A C7A -176.8(3) . . . .
C2A C3A C4A C5A 3.3(4) . . . .
C3A C4A C5A C6A -1.6(5) . . . .
C4A C5A C6A C1A -1.7(4) . . . .
C4A C5A C6A C7A 178.3(3) . . . .
C5A C6A C7A C8A 38.9(4) . . . .
C5A C6A C7A C12A -140.2(3) . . . .
C6A C1A C2A N2A 179.0(3) . . . .
C6A C1A C2A C3A -1.6(4) . . . .
C6A C7A C8A C9A -179.6(3) . . . .
C6A C7A C12A C11A 178.3(3) . . . .
C7A C8A C9A C10A 0.1(4) . . . .
C8A C7A C12A C11A -0.8(5) . . . .
C8A C9A C10A N3A -178.1(3) . . . .
C8A C9A C10A C11A 1.5(4) . . . .
C9A C10A C11A C12A -2.8(5) . . . .
C10A N3A C13A C14A 130.2(3) . . . .
C10A N3A C13A C18A -49.3(4) . . . .
C10A N3A C19A C20A -22.1(4) . . . .
C10A N3A C19A C24A 158.8(3) . . . .
C10A C11A C12A C7A 2.4(5) . . . .
C12A C7A C8A C9A -0.5(4) . . . .
C13A N3A C10A C9A -37.7(4) . . . .
C13A N3A C10A C11A 142.7(3) . . . .
C13A N3A C19A C20A 138.0(3) . . . .
C13A N3A C19A C24A -41.1(4) . . . .
C13A C14A C15A C16A 2.6(5) . . . .
C14A C13A C18A C17A -0.9(5) . . . .
C14A C15A C16A C17A -2.1(5) . . . .
C15A C16A C17A C18A 0.2(5) . . . .
C16A C17A C18A C13A 1.3(5) . . . .
C18A C13A C14A C15A -1.0(5) . . . .
C19A N3A C10A C9A 122.6(3) . . . .
C19A N3A C10A C11A -57.0(4) . . . .
C19A N3A C13A C14A -30.3(4) . . . .
C19A N3A C13A C18A 150.2(3) . . . .
C19A C20A C21A C22A 0.5(5) . . . .
C20A C19A C24A C23A -3.7(4) . . . .
C20A C21A C22A C23A -2.5(5) . . . .
C21A C22A C23A C24A 1.3(5) . . . .
C22A C23A C24A C19A 1.8(5) . . . .
C24A C19A C20A C21A 2.5(4) . . . .
Br1B C3B C4B C5B -177.1(2) . . . .
S1B N1B C1B C2B -0.2(3) . . . .
S1B N1B C1B C6B -177.8(2) . . . .
S1B N2B C2B C1B -0.1(3) . . . .
S1B N2B C2B C3B 178.3(2) . . . .
N1B S1B N2B C2B 0.0(2) . . . .
N1B C1B C2B N2B 0.2(4) . . . .
N1B C1B C2B C3B -178.3(2) . . . .
N1B C1B C6B C5B 179.4(3) . . . .
N1B C1B C6B C7B 2.6(4) . . . .
N2B S1B N1B C1B 0.1(2) . . . .
N2B C2B C3B Br1B -0.6(4) . . . .
N2B C2B C3B C4B -179.8(3) . . . .
N3B C10B C11B C12B 178.7(3) . . . .
N3B C13B C14B C15B 178.1(3) . . . .
N3B C13B C18B C17B -177.3(3) . . . .
N3B C19B C20B C21B 178.9(3) . . . .
N3B C19B C24B C23B -177.5(3) . . . .
C1B C2B C3B Br1B 177.6(2) . . . .
C1B C2B C3B C4B -1.5(4) . . . .
C1B C6B C7B C8B 137.7(3) . . . .
C1B C6B C7B C12B -42.7(4) . . . .
C2B C1B C6B C5B 2.0(4) . . . .
C2B C1B C6B C7B -174.8(3) . . . .
C2B C3B C4B C5B 2.0(4) . . . .
C3B C4B C5B C6B -0.4(4) . . . .
C4B C5B C6B C1B -1.6(4) . . . .
C4B C5B C6B C7B 175.2(3) . . . .
C5B C6B C7B C8B -38.9(4) . . . .
C5B C6B C7B C12B 140.7(3) . . . .
C6B C1B C2B N2B 178.0(3) . . . .
C6B C1B C2B C3B -0.5(4) . . . .
C6B C7B C8B C9B 178.5(3) . . . .
C6B C7B C12B C11B -176.9(3) . . . .
C7B C8B C9B C10B -1.5(5) . . . .
C8B C7B C12B C11B 2.7(4) . . . .
C8B C9B C10B N3B -177.2(3) . . . .
C8B C9B C10B C11B 2.6(5) . . . .
C9B C10B C11B C12B -1.1(5) . . . .
C10B N3B C13B C14B -141.0(3) . . . .
C10B N3B C13B C18B 37.3(4) . . . .
C10B N3B C19B C20B 43.7(4) . . . .
C10B N3B C19B C24B -137.7(3) . . . .
C10B C11B C12B C7B -1.6(5) . . . .
C12B C7B C8B C9B -1.2(4) . . . .
C13B N3B C10B C9B 32.8(4) . . . .
C13B N3B C10B C11B -147.0(3) . . . .
C13B N3B C19B C20B -133.0(3) . . . .
C13B N3B C19B C24B 45.6(5) . . . .
C13B C14B C15B C16B -0.3(5) . . . .
C14B C13B C18B C17B 1.0(4) . . . .
C14B C15B C16B C17B -0.1(5) . . . .
C15B C16B C17B C18B 0.9(5) . . . .
C16B C17B C18B C13B -1.4(5) . . . .
C18B C13B C14B C15B -0.2(5) . . . .
C19B N3B C10B C9B -143.9(3) . . . .
C19B N3B C10B C11B 36.3(5) . . . .
C19B N3B C13B C14B 35.7(4) . . . .
C19B N3B C13B C18B -146.0(3) . . . .
C19B C20B C21B C22B -2.0(5) . . . .
C20B C19B C24B C23B 1.1(5) . . . .
C20B C21B C22B C23B 2.2(6) . . . .
C21B C22B C23B C24B -0.7(6) . . . .
C22B C23B C24B C19B -0.9(6) . . . .
C24B C19B C20B C21B 0.3(5) . . . .
Br1C C3C C4C C5C 179.0(2) . . . .
S1C N1C C1C C2C -0.1(3) . . . .
S1C N1C C1C C6C 176.8(2) . . . .
S1C N2C C2C C1C -0.7(3) . . . .
S1C N2C C2C C3C -176.9(2) . . . .
N1C S1C N2C C2C 0.6(2) . . . .
N1C C1C C2C N2C 0.6(3) . . . .
N1C C1C C2C C3C 177.1(2) . . . .
N1C C1C C6C C5C -177.6(3) . . . .
N1C C1C C6C C7C -2.2(4) . . . .
N2C S1C N1C C1C -0.3(2) . . . .
N2C C2C C3C Br1C -2.7(4) . . . .
N2C C2C C3C C4C 176.8(3) . . . .
N3C C10C C11C C12C 176.9(3) . . . .
N3C C13C C14C C15C -179.0(3) . . . .
N3C C13C C18C C17C 178.1(3) . . . .
N3C C19C C20C C21C 179.7(3) . . . .
N3C C19C C24C C23C -179.9(3) . . . .
C1C C2C C3C Br1C -178.72(19) . . . .
C1C C2C C3C C4C 0.7(4) . . . .
C1C C6C C7C C8C -138.1(3) . . . .
C1C C6C C7C C12C 40.8(4) . . . .
C2C C1C C6C C5C -1.0(4) . . . .
C2C C1C C6C C7C 174.4(2) . . . .
C2C C3C C4C C5C -0.5(4) . . . .
C3C C4C C5C C6C -0.6(4) . . . .
C4C C5C C6C C1C 1.3(4) . . . .
C4C C5C C6C C7C -174.1(3) . . . .
C5C C6C C7C C8C 37.1(4) . . . .
C5C C6C C7C C12C -144.1(3) . . . .
C6C C1C C2C N2C -176.5(3) . . . .
C6C C1C C2C C3C 0.0(4) . . . .
C6C C7C C8C C9C 179.1(3) . . . .
C6C C7C C12C C11C 179.3(3) . . . .
C7C C8C C9C C10C 0.7(5) . . . .
C8C C7C C12C C11C -1.9(4) . . . .
C8C C9C C10C N3C -178.4(3) . . . .
C8C C9C C10C C11C -0.1(4) . . . .
C9C C10C C11C C12C -1.5(4) . . . .
C10C N3C C13C C14C 140.4(3) . . . .
C10C N3C C13C C18C -40.1(4) . . . .
C10C N3C C19C C20C -49.4(4) . . . .
C10C N3C C19C C24C 131.0(3) . . . .
C10C C11C C12C C7C 2.5(4) . . . .
C12C C7C C8C C9C 0.2(4) . . . .
C13C N3C C10C C9C -25.1(4) . . . .
C13C N3C C10C C11C 156.6(3) . . . .
C13C N3C C19C C20C 115.0(3) . . . .
C13C N3C C19C C24C -64.7(4) . . . .
C13C C14C C15C C16C 0.8(4) . . . .
C14C C13C C18C C17C -2.4(4) . . . .
C14C C15C C16C C17C -2.2(5) . . . .
C15C C16C C17C C18C 1.3(5) . . . .
C16C C17C C18C C13C 1.1(5) . . . .
C18C C13C C14C C15C 1.4(4) . . . .
C19C N3C C10C C9C 138.8(3) . . . .
C19C N3C C10C C11C -39.5(4) . . . .
C19C N3C C13C C14C -23.3(4) . . . .
C19C N3C C13C C18C 156.2(3) . . . .
C19C C20C C21C C22C 0.2(4) . . . .
C20C C19C C24C C23C 0.5(4) . . . .
C20C C21C C22C C23C 0.3(4) . . . .
C21C C22C C23C C24C -0.4(5) . . . .
C22C C23C C24C C19C 0.0(5) . . . .
C24C C19C C20C C21C -0.6(4) . . . .

loop_
_twin_individual_id
_twin_individual_mass_fraction_refined
1 0.933(13)
2 0.067(13)

_cod_database_fobs_code 4519522
